data_2225736
loop_
_publ_author_name
'Soleimannejad, Janet'
'Aghabozorg, Hossein'
'Sheshmani, Shabnam'

_publ_section_title
;
 4-(4-Pyridyl)pyridinium bis(pyridine-2,6-dicarboxylato)ferrate(III)
 tetrahydrate
;
_journal_coeditor_code SU2166
_journal_issue 4
_journal_name_full 'Acta Crystallographica Section E'
_journal_page_first m411
_journal_paper_doi 10.1107/S1600536810008597
_journal_volume 66
_journal_year 2010
_chemical_formula_iupac '(C10 H9 N2) [Fe (C7 H3 N O4)2], 4H2 O'
_chemical_formula_moiety 'C10 H9 N2 +, C14 H6 Fe N2 O8 -, 4(H2 O)'
_chemical_formula_sum 'C24 H23 Fe N4 O12'
_chemical_formula_weight 615.31
_chemical_name_systematic
;
4-(4-Pyridyl)pyridinium bis(pyridine-2,6-dicarboxylato)ferrate(III)
tetrahydrate
;
_space_group_IT_number 2
_symmetry_cell_setting triclinic
_symmetry_space_group_name_Hall '-P 1'
_symmetry_space_group_name_H-M 'P -1'
_atom_sites_solution_hydrogens geom
_atom_sites_solution_primary direct
_atom_sites_solution_secondary difmap
_audit_creation_method SHELXL-97
_cell_angle_alpha 84.545(2)
_cell_angle_beta 89.246(2)
_cell_angle_gamma 87.062(2)
_cell_formula_units_Z 2
_cell_length_a 9.3759(9)
_cell_length_b 9.3778(9)
_cell_length_c 14.6284(14)
_cell_measurement_reflns_used 7438
_cell_measurement_temperature 150(2)
_cell_measurement_theta_max 28.64
_cell_measurement_theta_min 2.47
_cell_volume 1278.7(2)
_computing_cell_refinement 'SAINT (Bruker, 2007)'
_computing_data_collection 'SMART (Bruker, 2007)'
_computing_data_reduction 'SAINT (Bruker, 2007)'
_computing_molecular_graphics 'SHELXTL (Sheldrick, 2008) and Mercury (Macrae <i>et al.</i>,  2006)'
_computing_publication_material 'SHELXTL (Sheldrick, 2008)'
_computing_structure_refinement 'SHELXL97 (Sheldrick, 2008)'
_computing_structure_solution 'SHELXS97 (Sheldrick, 2008)'
_diffrn_ambient_temperature 150(2)
_diffrn_detector_area_resol_mean 100
_diffrn_measured_fraction_theta_full 0.999
_diffrn_measured_fraction_theta_max 0.896
_diffrn_measurement_device_type 'Bruker SMART 1000'
_diffrn_measurement_method '\w scans'
_diffrn_radiation_monochromator graphite
_diffrn_radiation_source 'fine-focus sealed tube'
_diffrn_radiation_type MoK\a
_diffrn_radiation_wavelength 0.71073
_diffrn_reflns_av_R_equivalents 0.0297
_diffrn_reflns_av_sigmaI/netI 0.0364
_diffrn_reflns_limit_h_max 11
_diffrn_reflns_limit_h_min -12
_diffrn_reflns_limit_k_max 12
_diffrn_reflns_limit_k_min -12
_diffrn_reflns_limit_l_max 19
_diffrn_reflns_limit_l_min -19
_diffrn_reflns_number 14814
_diffrn_reflns_theta_full 25.00
_diffrn_reflns_theta_max 28.68
_diffrn_reflns_theta_min 1.40
_diffrn_standards_decay_% 0
_diffrn_standards_number 0
_exptl_absorpt_coefficient_mu 0.665
_exptl_absorpt_correction_T_max 0.8358
_exptl_absorpt_correction_T_min 0.7816
_exptl_absorpt_correction_type multi-scan
_exptl_absorpt_process_details '(SADABS; Bruker, 2001)'
_exptl_crystal_colour green
_exptl_crystal_density_diffrn 1.598
_exptl_crystal_density_method 'not measured'
_exptl_crystal_description block
_exptl_crystal_F_000 634
_exptl_crystal_size_max 0.39
_exptl_crystal_size_mid 0.39
_exptl_crystal_size_min 0.28
_refine_diff_density_max 0.339
_refine_diff_density_min -0.515
_refine_ls_extinction_method none
_refine_ls_goodness_of_fit_ref 1.038
_refine_ls_hydrogen_treatment constr
_refine_ls_matrix_type full
_refine_ls_number_parameters 370
_refine_ls_number_reflns 5931
_refine_ls_number_restraints 0
_refine_ls_restrained_S_all 1.038
_refine_ls_R_factor_all 0.0455
_refine_ls_R_factor_gt 0.0355
_refine_ls_shift/su_max 0.001
_refine_ls_shift/su_mean 0.000
_refine_ls_structure_factor_coef Fsqd
_refine_ls_weighting_details 'calc w=1/[\s^2^(Fo^2^)+(0.0563P)^2^+0.2243P] where P=(Fo^2^+2Fc^2^)/3'
_refine_ls_weighting_scheme calc
_refine_ls_wR_factor_gt 0.0942
_refine_ls_wR_factor_ref 0.0987
_reflns_number_gt 4922
_reflns_number_total 5931
_reflns_threshold_expression I>2\s(I)
_cod_data_source_file su2166.cif
_cod_data_source_block I
_cod_database_code 2225736
_cod_database_fobs_code 2225736

loop_
_symmetry_equiv_pos_as_xyz
'x, y, z'
'-x, -y, -z'

loop_
_atom_site_type_symbol
_atom_site_label
_atom_site_fract_x
_atom_site_fract_y
_atom_site_fract_z
_atom_site_U_iso_or_equiv
_atom_site_adp_type
_atom_site_calc_flag
_atom_site_refinement_flags
_atom_site_occupancy
_atom_site_disorder_assembly
_atom_site_disorder_group
Fe Fe1 0.22857(3) 0.50271(3) 0.304811(17) 0.01665(9) Uani d . 1 . .
O O1W 0.12803(17) 0.32200(19) 0.82149(11) 0.0425(4) Uani d . 1 . .
H H1B 0.2145 0.2957 0.8116 0.051 Uiso d R 1 . .
H H1A 0.0913 0.3184 0.7690 0.051 Uiso d R 1 . .
O O1 0.07928(14) 0.37678(14) 0.26484(8) 0.0216(3) Uani d . 1 . .
O O2W 0.25021(16) 0.03484(17) 0.60895(9) 0.0356(4) Uani d . 1 . .
H H2B 0.1849 0.1012 0.6087 0.043 Uiso d R 1 . .
H H2A 0.2416 -0.0150 0.6602 0.043 Uiso d R 1 . .
O O2 0.38786(13) 0.63723(14) 0.27794(9) 0.0212(3) Uani d . 1 . .
O O3 0.07590(14) 0.65525(14) 0.33404(9) 0.0213(3) Uani d . 1 . .
O O3W 0.77869(15) 0.10812(15) 0.22072(9) 0.0273(3) Uani d . 1 . .
H H3A 0.8334 0.1769 0.2080 0.033 Uiso d R 1 . .
H H3B 0.7778 0.0637 0.1727 0.033 Uiso d R 1 . .
O O4 0.36699(14) 0.33767(14) 0.34487(9) 0.0223(3) Uani d . 1 . .
O O4W 0.53959(16) 0.30365(17) 0.18817(10) 0.0342(4) Uani d . 1 . .
H H4B 0.4969 0.3050 0.2397 0.041 Uiso d R 1 . .
H H4A 0.6119 0.2454 0.1960 0.041 Uiso d R 1 . .
O O5 -0.02554(15) 0.29003(16) 0.14699(10) 0.0308(3) Uani d . 1 . .
O O6 0.54940(14) 0.72094(15) 0.17475(10) 0.0274(3) Uani d . 1 . .
O O7 -0.03745(14) 0.76723(15) 0.44505(10) 0.0280(3) Uani d . 1 . .
O O8 0.50477(15) 0.23244(15) 0.45845(10) 0.0277(3) Uani d . 1 . .
N N1 0.25170(15) 0.51693(16) 0.16448(10) 0.0171(3) Uani d . 1 . .
N N2 0.23620(15) 0.50323(16) 0.44512(10) 0.0166(3) Uani d . 1 . .
N N3 0.22726(18) 0.97703(19) -0.04433(11) 0.0269(4) Uani d . 1 . .
N N4 0.28135(18) 0.99456(17) 0.42996(11) 0.0244(4) Uani d . 1 . .
H H4C 0.2889 1.0021 0.4902 0.029 Uiso d R 1 . .
C C1 0.06258(19) 0.3626(2) 0.17921(13) 0.0210(4) Uani d . 1 . .
C C2 0.16527(19) 0.4448(2) 0.11620(12) 0.0194(4) Uani d . 1 . .
C C3 0.1780(2) 0.4493(2) 0.02214(13) 0.0233(4) Uani d . 1 . .
H H3 0.1173 0.3968 -0.0123 0.028 Uiso calc R 1 . .
C C4 0.2818(2) 0.5326(2) -0.02104(13) 0.0248(4) Uani d . 1 . .
H H4 0.2916 0.5391 -0.0860 0.030 Uiso calc R 1 . .
C C5 0.3719(2) 0.6067(2) 0.03041(13) 0.0219(4) Uani d . 1 . .
H H5 0.4434 0.6638 0.0015 0.026 Uiso calc R 1 . .
C C6 0.35415(19) 0.59466(19) 0.12467(13) 0.0187(4) Uani d . 1 . .
C C7 0.44092(19) 0.65836(19) 0.19604(13) 0.0200(4) Uani d . 1 . .
C C8 0.05410(19) 0.6827(2) 0.41791(13) 0.0206(4) Uani d . 1 . .
C C9 0.15317(19) 0.59809(19) 0.48584(12) 0.0192(4) Uani d . 1 . .
C C10 0.1634(2) 0.6097(2) 0.57899(13) 0.0237(4) Uani d . 1 . .
H H10 0.1047 0.6778 0.6083 0.028 Uiso calc R 1 . .
C C11 0.2620(2) 0.5190(2) 0.62818(13) 0.0268(4) Uani d . 1 . .
H H11 0.2717 0.5251 0.6922 0.032 Uiso calc R 1 . .
C C12 0.3471(2) 0.4188(2) 0.58516(13) 0.0234(4) Uani d . 1 . .
H H12 0.4142 0.3557 0.6188 0.028 Uiso calc R 1 . .
C C13 0.33042(18) 0.41466(19) 0.49149(12) 0.0183(4) Uani d . 1 . .
C C14 0.41062(19) 0.3178(2) 0.42920(13) 0.0196(4) Uani d . 1 . .
C C15 0.2438(2) 0.9931(2) 0.14461(13) 0.0205(4) Uani d . 1 . .
C C16 0.1444(2) 0.9092(2) 0.10825(13) 0.0223(4) Uani d . 1 . .
H H16 0.0793 0.8574 0.1472 0.027 Uiso calc R 1 . .
C C17 0.1425(2) 0.9031(2) 0.01440(14) 0.0264(4) Uani d . 1 . .
H H17 0.0769 0.8427 -0.0097 0.032 Uiso calc R 1 . .
C C18 0.3193(2) 1.0607(2) -0.00902(14) 0.0296(5) Uani d . 1 . .
H H18 0.3784 1.1164 -0.0501 0.036 Uiso calc R 1 . .
C C19 0.3330(2) 1.0707(2) 0.08356(14) 0.0266(4) Uani d . 1 . .
H H19 0.4021 1.1294 0.1056 0.032 Uiso calc R 1 . .
C C20 0.25691(19) 0.99744(19) 0.24448(12) 0.0190(4) Uani d . 1 . .
C C21 0.1369(2) 1.0210(2) 0.29944(13) 0.0232(4) Uani d . 1 . .
H H21 0.0449 1.0364 0.2727 0.028 Uiso calc R 1 . .
C C22 0.1529(2) 1.0217(2) 0.39210(14) 0.0258(4) Uani d . 1 . .
H H22 0.0723 1.0417 0.4297 0.031 Uiso calc R 1 . .
C C23 0.3993(2) 0.9715(2) 0.37953(13) 0.0241(4) Uani d . 1 . .
H H23 0.4892 0.9528 0.4086 0.029 Uiso calc R 1 . .
C C24 0.3899(2) 0.9751(2) 0.28632(13) 0.0220(4) Uani d . 1 . .
H H24 0.4736 0.9623 0.2501 0.026 Uiso calc R 1 . .

loop_
_atom_site_aniso_label
_atom_site_aniso_U_11
_atom_site_aniso_U_22
_atom_site_aniso_U_33
_atom_site_aniso_U_12
_atom_site_aniso_U_13
_atom_site_aniso_U_23
Fe1 0.01791(14) 0.01966(15) 0.01226(14) -0.00143(10) 0.00009(10) -0.00068(10)
O1W 0.0339(9) 0.0640(12) 0.0285(8) -0.0033(8) -0.0037(7) 0.0012(8)
O1 0.0220(7) 0.0266(7) 0.0167(6) -0.0064(5) 0.0013(5) -0.0019(5)
O2W 0.0389(9) 0.0457(9) 0.0185(7) 0.0174(7) 0.0055(6) 0.0049(6)
O2 0.0222(7) 0.0256(7) 0.0165(6) -0.0060(5) -0.0016(5) -0.0021(5)
O3 0.0222(7) 0.0237(7) 0.0174(6) 0.0022(5) -0.0021(5) -0.0011(5)
O3W 0.0310(8) 0.0322(8) 0.0191(7) -0.0054(6) 0.0032(6) -0.0027(6)
O4 0.0248(7) 0.0237(7) 0.0179(7) 0.0030(5) 0.0004(5) -0.0018(5)
O4W 0.0325(8) 0.0423(9) 0.0255(8) 0.0069(7) 0.0086(6) 0.0026(6)
O5 0.0305(8) 0.0375(8) 0.0265(8) -0.0144(6) -0.0019(6) -0.0058(6)
O6 0.0230(7) 0.0316(8) 0.0279(8) -0.0095(6) 0.0022(6) -0.0002(6)
O7 0.0256(7) 0.0281(8) 0.0298(8) 0.0052(6) 0.0029(6) -0.0048(6)
O8 0.0254(7) 0.0257(7) 0.0306(8) 0.0041(6) -0.0030(6) 0.0024(6)
N1 0.0168(7) 0.0186(7) 0.0158(7) -0.0015(6) 0.0006(6) -0.0001(6)
N2 0.0174(7) 0.0184(7) 0.0140(7) -0.0032(6) 0.0005(6) 0.0001(6)
N3 0.0287(9) 0.0309(9) 0.0205(8) 0.0030(7) -0.0010(7) -0.0022(7)
N4 0.0338(9) 0.0233(8) 0.0164(8) -0.0067(7) -0.0013(7) -0.0009(6)
C1 0.0198(9) 0.0224(9) 0.0210(9) -0.0013(7) -0.0003(7) -0.0033(7)
C2 0.0185(9) 0.0224(9) 0.0174(9) 0.0002(7) -0.0017(7) -0.0026(7)
C3 0.0227(9) 0.0288(10) 0.0190(9) -0.0006(8) -0.0024(8) -0.0044(8)
C4 0.0267(10) 0.0314(11) 0.0152(9) 0.0033(8) 0.0017(8) 0.0004(8)
C5 0.0215(9) 0.0245(10) 0.0183(9) 0.0014(7) 0.0033(7) 0.0027(7)
C6 0.0164(8) 0.0191(9) 0.0197(9) 0.0011(7) 0.0015(7) 0.0009(7)
C7 0.0190(9) 0.0189(9) 0.0213(9) 0.0002(7) -0.0011(7) 0.0019(7)
C8 0.0190(9) 0.0204(9) 0.0230(10) -0.0049(7) 0.0015(7) -0.0030(7)
C9 0.0182(9) 0.0213(9) 0.0187(9) -0.0053(7) 0.0024(7) -0.0028(7)
C10 0.0242(10) 0.0295(11) 0.0185(9) -0.0076(8) 0.0057(8) -0.0062(8)
C11 0.0309(11) 0.0357(11) 0.0149(9) -0.0117(9) 0.0008(8) -0.0025(8)
C12 0.0225(9) 0.0290(10) 0.0184(9) -0.0067(8) -0.0034(7) 0.0033(8)
C13 0.0155(8) 0.0216(9) 0.0174(9) -0.0050(7) 0.0005(7) 0.0017(7)
C14 0.0182(9) 0.0192(9) 0.0210(9) -0.0042(7) 0.0005(7) 0.0018(7)
C15 0.0207(9) 0.0203(9) 0.0201(9) 0.0013(7) 0.0002(7) -0.0015(7)
C16 0.0217(9) 0.0223(9) 0.0224(10) -0.0020(7) 0.0004(8) 0.0001(7)
C17 0.0252(10) 0.0276(10) 0.0271(10) 0.0016(8) -0.0059(8) -0.0072(8)
C18 0.0301(11) 0.0349(12) 0.0230(10) -0.0050(9) 0.0025(8) 0.0030(8)
C19 0.0250(10) 0.0301(11) 0.0249(10) -0.0070(8) 0.0001(8) -0.0002(8)
C20 0.0227(9) 0.0152(9) 0.0189(9) -0.0023(7) -0.0006(7) 0.0000(7)
C21 0.0196(9) 0.0258(10) 0.0241(10) -0.0019(8) 0.0005(8) -0.0018(8)
C22 0.0264(10) 0.0263(10) 0.0249(10) -0.0054(8) 0.0062(8) -0.0024(8)
C23 0.0257(10) 0.0204(9) 0.0260(10) -0.0024(8) -0.0050(8) -0.0002(8)
C24 0.0219(9) 0.0208(9) 0.0234(10) -0.0010(7) 0.0012(8) -0.0028(7)

loop_
_atom_type_symbol
_atom_type_description
_atom_type_scat_dispersion_real
_atom_type_scat_dispersion_imag
_atom_type_scat_source
C C 0.0033 0.0016 'International Tables Vol C Tables 4.2.6.8 and 6.1.1.4'
H H 0.0000 0.0000 'International Tables Vol C Tables 4.2.6.8 and 6.1.1.4'
Fe Fe 0.3463 0.8444 'International Tables Vol C Tables 4.2.6.8 and 6.1.1.4'
N N 0.0061 0.0033 'International Tables Vol C Tables 4.2.6.8 and 6.1.1.4'
O O 0.0106 0.0060 'International Tables Vol C Tables 4.2.6.8 and 6.1.1.4'

loop_
_geom_angle_atom_site_label_1
_geom_angle_atom_site_label_2
_geom_angle_atom_site_label_3
_geom_angle_site_symmetry_1
_geom_angle_site_symmetry_3
_geom_angle
_geom_angle_publ_flag
O1 Fe1 O2 . . 151.86(5) ?
O1 Fe1 O4 . . 94.25(5) ?
O2 Fe1 O4 . . 92.07(5) ?
O1 Fe1 O3 . . 91.06(5) ?
O2 Fe1 O3 . . 96.57(5) ?
O4 Fe1 O3 . . 150.97(5) ?
O1 Fe1 N1 . . 76.29(5) ?
O2 Fe1 N1 . . 75.58(5) ?
O4 Fe1 N1 . . 101.99(6) ?
O3 Fe1 N1 . . 106.99(5) ?
O1 Fe1 N2 . . 112.55(5) ?
O2 Fe1 N2 . . 95.58(5) ?
O4 Fe1 N2 . . 75.80(6) ?
O3 Fe1 N2 . . 75.81(5) ?
N1 Fe1 N2 . . 170.90(6) ?
H1B O1W H1A . . 101.7 ?
C1 O1 Fe1 . . 120.32(12) ?
H2B O2W H2A . . 105.6 ?
C7 O2 Fe1 . . 120.81(11) ?
C8 O3 Fe1 . . 119.73(12) ?
H3A O3W H3B . . 105.5 ?
C14 O4 Fe1 . . 120.54(12) ?
H4B O4W H4A . . 107.2 ?
C6 N1 C2 . . 121.95(16) ?
C6 N1 Fe1 . . 119.33(12) ?
C2 N1 Fe1 . . 118.70(12) ?
C13 N2 C9 . . 122.10(16) ?
C13 N2 Fe1 . . 118.71(12) ?
C9 N2 Fe1 . . 119.05(12) ?
C17 N3 C18 . . 117.23(17) ?
C22 N4 C23 . . 122.20(17) ?
C22 N4 H4C . . 117.7 ?
C23 N4 H4C . . 119.7 ?
O5 C1 O1 . . 125.95(18) ?
O5 C1 C2 . . 119.91(17) ?
O1 C1 C2 . . 114.13(15) ?
N1 C2 C3 . . 120.86(17) ?
N1 C2 C1 . . 110.55(15) ?
C3 C2 C1 . . 128.58(17) ?
C2 C3 C4 . . 118.15(17) ?
C2 C3 H3 . . 120.9 ?
C4 C3 H3 . . 120.9 ?
C3 C4 C5 . . 120.30(17) ?
C3 C4 H4 . . 119.9 ?
C5 C4 H4 . . 119.9 ?
C6 C5 C4 . . 118.09(17) ?
C6 C5 H5 . . 121.0 ?
C4 C5 H5 . . 121.0 ?
N1 C6 C5 . . 120.63(17) ?
N1 C6 C7 . . 110.76(15) ?
C5 C6 C7 . . 128.61(17) ?
O6 C7 O2 . . 126.05(17) ?
O6 C7 C6 . . 121.18(17) ?
O2 C7 C6 . . 112.77(15) ?
O7 C8 O3 . . 126.24(18) ?
O7 C8 C9 . . 119.82(17) ?
O3 C8 C9 . . 113.94(15) ?
N2 C9 C10 . . 120.84(18) ?
N2 C9 C8 . . 111.22(15) ?
C10 C9 C8 . . 127.94(17) ?
C9 C10 C11 . . 117.76(18) ?
C9 C10 H10 . . 121.1 ?
C11 C10 H10 . . 121.1 ?
C10 C11 C12 . . 120.97(18) ?
C10 C11 H11 . . 119.5 ?
C12 C11 H11 . . 119.5 ?
C13 C12 C11 . . 117.54(18) ?
C13 C12 H12 . . 121.2 ?
C11 C12 H12 . . 121.2 ?
N2 C13 C12 . . 120.78(17) ?
N2 C13 C14 . . 111.52(15) ?
C12 C13 C14 . . 127.69(17) ?
O8 C14 O4 . . 126.06(18) ?
O8 C14 C13 . . 121.30(17) ?
O4 C14 C13 . . 112.64(16) ?
C16 C15 C19 . . 117.95(18) ?
C16 C15 C20 . . 121.17(17) ?
C19 C15 C20 . . 120.87(17) ?
C17 C16 C15 . . 118.55(18) ?
C17 C16 H16 . . 120.7 ?
C15 C16 H16 . . 120.7 ?
N3 C17 C16 . . 123.77(18) ?
N3 C17 H17 . . 118.1 ?
C16 C17 H17 . . 118.1 ?
N3 C18 C19 . . 123.52(19) ?
N3 C18 H18 . . 118.2 ?
C19 C18 H18 . . 118.2 ?
C18 C19 C15 . . 118.90(19) ?
C18 C19 H19 . . 120.5 ?
C15 C19 H19 . . 120.5 ?
C24 C20 C21 . . 118.58(17) ?
C24 C20 C15 . . 120.40(17) ?
C21 C20 C15 . . 121.00(17) ?
C22 C21 C20 . . 119.35(18) ?
C22 C21 H21 . . 120.3 ?
C20 C21 H21 . . 120.3 ?
N4 C22 C21 . . 120.22(18) ?
N4 C22 H22 . . 119.9 ?
C21 C22 H22 . . 119.9 ?
N4 C23 C24 . . 119.81(18) ?
N4 C23 H23 . . 120.1 ?
C24 C23 H23 . . 120.1 ?
C23 C24 C20 . . 119.74(18) ?
C23 C24 H24 . . 120.1 ?
C20 C24 H24 . . 120.1 ?

loop_
_geom_bond_atom_site_label_1
_geom_bond_atom_site_label_2
_geom_bond_site_symmetry_2
_geom_bond_distance
_geom_bond_publ_flag
Fe1 O1 . 2.0045(13) ?
Fe1 O2 . 2.0149(13) ?
Fe1 O4 . 2.0161(13) ?
Fe1 O3 . 2.0417(13) ?
Fe1 N1 . 2.0538(15) ?
Fe1 N2 . 2.0552(15) ?
O1W H1B . 0.8500 ?
O1W H1A . 0.8501 ?
O1 C1 . 1.285(2) ?
O2W H2B . 0.8500 ?
O2W H2A . 0.8500 ?
O2 C7 . 1.293(2) ?
O3 C8 . 1.289(2) ?
O3W H3A . 0.8500 ?
O3W H3B . 0.8501 ?
O4 C14 . 1.298(2) ?
O4W H4B . 0.8500 ?
O4W H4A . 0.8500 ?
O5 C1 . 1.224(2) ?
O6 C7 . 1.222(2) ?
O7 C8 . 1.226(2) ?
O8 C14 . 1.215(2) ?
N1 C6 . 1.330(2) ?
N1 C2 . 1.332(2) ?
N2 C13 . 1.328(2) ?
N2 C9 . 1.330(2) ?
N3 C17 . 1.333(3) ?
N3 C18 . 1.337(3) ?
N4 C22 . 1.335(3) ?
N4 C23 . 1.341(3) ?
N4 H4C . 0.8951 ?
C1 C2 . 1.513(3) ?
C2 C3 . 1.376(3) ?
C3 C4 . 1.388(3) ?
C3 H3 . 0.9500 ?
C4 C5 . 1.392(3) ?
C4 H4 . 0.9500 ?
C5 C6 . 1.381(3) ?
C5 H5 . 0.9500 ?
C6 C7 . 1.516(3) ?
C8 C9 . 1.510(3) ?
C9 C10 . 1.382(3) ?
C10 C11 . 1.385(3) ?
C10 H10 . 0.9500 ?
C11 C12 . 1.392(3) ?
C11 H11 . 0.9500 ?
C12 C13 . 1.386(3) ?
C12 H12 . 0.9500 ?
C13 C14 . 1.513(3) ?
C15 C16 . 1.392(3) ?
C15 C19 . 1.395(3) ?
C15 C20 . 1.472(3) ?
C16 C17 . 1.380(3) ?
C16 H16 . 0.9500 ?
C17 H17 . 0.9500 ?
C18 C19 . 1.374(3) ?
C18 H18 . 0.9500 ?
C19 H19 . 0.9500 ?
C20 C24 . 1.393(3) ?
C20 C21 . 1.395(3) ?
C21 C22 . 1.366(3) ?
C21 H21 . 0.9500 ?
C22 H22 . 0.9500 ?
C23 C24 . 1.365(3) ?
C23 H23 . 0.9500 ?
C24 H24 . 0.9500 ?

loop_
_geom_hbond_atom_site_label_D
_geom_hbond_atom_site_label_H
_geom_hbond_atom_site_label_A
_geom_hbond_site_symmetry_A
_geom_hbond_distance_DH
_geom_hbond_distance_HA
_geom_hbond_distance_DA
_geom_hbond_angle_DHA
O1W H1B O6 2_666 0.85 2.22 3.031(2) 159.3
O1W H1A O3 2_566 0.85 2.18 2.976(2) 156.5
O2W H2B O7 2_566 0.85 1.93 2.726(2) 155.7
O2W H2A O3W 2_656 0.85 1.88 2.732(2) 174.2
O3W H3A O5 1_655 0.85 1.90 2.713(2) 160.2
O3W H3B N3 2_665 0.85 1.95 2.775(2) 162.1
O4W H4B O4 . 0.85 1.99 2.8220(19) 167.5
O4W H4A O3W . 0.85 1.99 2.838(2) 177.2
N4 H4C O2W 1_565 0.90 1.82 2.691(2) 163.4
C5 H5 Cg2 . 0.95 3.63 3.750(2) 90
C17 H17 Cg1 . 0.95 3.52 3.708(2) 94

loop_
_geom_torsion_atom_site_label_1
_geom_torsion_atom_site_label_2
_geom_torsion_atom_site_label_3
_geom_torsion_atom_site_label_4
_geom_torsion_site_symmetry_1
_geom_torsion_site_symmetry_2
_geom_torsion_site_symmetry_3
_geom_torsion_site_symmetry_4
_geom_torsion
_geom_torsion_publ_flag
O2 Fe1 O1 C1 . . . . 0.1(2) ?
O4 Fe1 O1 C1 . . . . -102.35(14) ?
O3 Fe1 O1 C1 . . . . 106.21(14) ?
N1 Fe1 O1 C1 . . . . -1.03(13) ?
N2 Fe1 O1 C1 . . . . -178.73(13) ?
O1 Fe1 O2 C7 . . . . -8.6(2) ?
O4 Fe1 O2 C7 . . . . 94.37(14) ?
O3 Fe1 O2 C7 . . . . -113.39(14) ?
N1 Fe1 O2 C7 . . . . -7.48(13) ?
N2 Fe1 O2 C7 . . . . 170.30(13) ?
O1 Fe1 O3 C8 . . . . 113.40(13) ?
O2 Fe1 O3 C8 . . . . -93.74(13) ?
O4 Fe1 O3 C8 . . . . 12.7(2) ?
N1 Fe1 O3 C8 . . . . -170.62(13) ?
N2 Fe1 O3 C8 . . . . 0.39(13) ?
O1 Fe1 O4 C14 . . . . -120.69(13) ?
O2 Fe1 O4 C14 . . . . 86.75(14) ?
O3 Fe1 O4 C14 . . . . -20.8(2) ?
N1 Fe1 O4 C14 . . . . 162.44(13) ?
N2 Fe1 O4 C14 . . . . -8.49(13) ?
O1 Fe1 N1 C6 . . . . -177.84(14) ?
O2 Fe1 N1 C6 . . . . 2.71(13) ?
O4 Fe1 N1 C6 . . . . -86.34(14) ?
O3 Fe1 N1 C6 . . . . 95.29(14) ?
O1 Fe1 N1 C2 . . . . 0.59(13) ?
O2 Fe1 N1 C2 . . . . -178.86(14) ?
O4 Fe1 N1 C2 . . . . 92.09(14) ?
O3 Fe1 N1 C2 . . . . -86.28(14) ?
O1 Fe1 N2 C13 . . . . 95.46(13) ?
O2 Fe1 N2 C13 . . . . -83.99(13) ?
O4 Fe1 N2 C13 . . . . 6.73(12) ?
O3 Fe1 N2 C13 . . . . -179.38(14) ?
O1 Fe1 N2 C9 . . . . -88.68(14) ?
O2 Fe1 N2 C9 . . . . 91.87(13) ?
O4 Fe1 N2 C9 . . . . -177.40(14) ?
O3 Fe1 N2 C9 . . . . -3.51(13) ?
Fe1 O1 C1 O5 . . . . -179.29(15) ?
Fe1 O1 C1 C2 . . . . 1.2(2) ?
C6 N1 C2 C3 . . . . -0.7(3) ?
Fe1 N1 C2 C3 . . . . -179.05(14) ?
C6 N1 C2 C1 . . . . 178.22(16) ?
Fe1 N1 C2 C1 . . . . -0.2(2) ?
O5 C1 C2 N1 . . . . 179.83(17) ?
O1 C1 C2 N1 . . . . -0.7(2) ?
O5 C1 C2 C3 . . . . -1.4(3) ?
O1 C1 C2 C3 . . . . 178.12(18) ?
N1 C2 C3 C4 . . . . -0.9(3) ?
C1 C2 C3 C4 . . . . -179.59(18) ?
C2 C3 C4 C5 . . . . 1.3(3) ?
C3 C4 C5 C6 . . . . -0.1(3) ?
C2 N1 C6 C5 . . . . 1.9(3) ?
Fe1 N1 C6 C5 . . . . -179.73(13) ?
C2 N1 C6 C7 . . . . -176.97(16) ?
Fe1 N1 C6 C7 . . . . 1.40(19) ?
C4 C5 C6 N1 . . . . -1.5(3) ?
C4 C5 C6 C7 . . . . 177.18(18) ?
Fe1 O2 C7 O6 . . . . -169.14(15) ?
Fe1 O2 C7 C6 . . . . 10.3(2) ?
N1 C6 C7 O6 . . . . 172.26(17) ?
C5 C6 C7 O6 . . . . -6.5(3) ?
N1 C6 C7 O2 . . . . -7.2(2) ?
C5 C6 C7 O2 . . . . 174.08(18) ?
Fe1 O3 C8 O7 . . . . -176.98(15) ?
Fe1 O3 C8 C9 . . . . 2.3(2) ?
C13 N2 C9 C10 . . . . 1.0(3) ?
Fe1 N2 C9 C10 . . . . -174.73(13) ?
C13 N2 C9 C8 . . . . -178.78(15) ?
Fe1 N2 C9 C8 . . . . 5.50(19) ?
O7 C8 C9 N2 . . . . 174.39(17) ?
O3 C8 C9 N2 . . . . -4.9(2) ?
O7 C8 C9 C10 . . . . -5.4(3) ?
O3 C8 C9 C10 . . . . 175.31(17) ?
N2 C9 C10 C11 . . . . -0.4(3) ?
C8 C9 C10 C11 . . . . 179.32(17) ?
C9 C10 C11 C12 . . . . -0.4(3) ?
C10 C11 C12 C13 . . . . 0.7(3) ?
C9 N2 C13 C12 . . . . -0.7(3) ?
Fe1 N2 C13 C12 . . . . 175.02(13) ?
C9 N2 C13 C14 . . . . 179.86(15) ?
Fe1 N2 C13 C14 . . . . -4.41(19) ?
C11 C12 C13 N2 . . . . -0.1(3) ?
C11 C12 C13 C14 . . . . 179.21(17) ?
Fe1 O4 C14 O8 . . . . -171.42(15) ?
Fe1 O4 C14 C13 . . . . 8.6(2) ?
N2 C13 C14 O8 . . . . 177.55(16) ?
C12 C13 C14 O8 . . . . -1.8(3) ?
N2 C13 C14 O4 . . . . -2.5(2) ?
C12 C13 C14 O4 . . . . 178.16(17) ?
C19 C15 C16 C17 . . . . 2.3(3) ?
C20 C15 C16 C17 . . . . -176.39(17) ?
C18 N3 C17 C16 . . . . 0.4(3) ?
C15 C16 C17 N3 . . . . -2.5(3) ?
C17 N3 C18 C19 . . . . 1.9(3) ?
N3 C18 C19 C15 . . . . -2.0(3) ?
C16 C15 C19 C18 . . . . -0.2(3) ?
C20 C15 C19 C18 . . . . 178.46(18) ?
C16 C15 C20 C24 . . . . 129.3(2) ?
C19 C15 C20 C24 . . . . -49.3(3) ?
C16 C15 C20 C21 . . . . -49.4(3) ?
C19 C15 C20 C21 . . . . 132.0(2) ?
C24 C20 C21 C22 . . . . 0.1(3) ?
C15 C20 C21 C22 . . . . 178.81(17) ?
C23 N4 C22 C21 . . . . 2.8(3) ?
C20 C21 C22 N4 . . . . -2.6(3) ?
C22 N4 C23 C24 . . . . -0.2(3) ?
N4 C23 C24 C20 . . . . -2.3(3) ?
C21 C20 C24 C23 . . . . 2.3(3) ?
C15 C20 C24 C23 . . . . -176.38(17) ?
